data_7718330
loop_
_publ_author_name
'Liu, Wan-Li'
'Wang, Yu'
'Hu, Yue-Qiao'
'L&#xfc;, Lei'

_publ_section_title
;
 Conductivity of a series of (4,8)-connected lanthanide metal-organic
 frameworks with [Ln<sub>4</sub>O<sub>5</sub>] clusters and high
 selectivity for visual sensing of nitrophenol compounds.
;
_journal_issue 17
_journal_name_full 'Dalton transactions (Cambridge, England : 2003)'
_journal_page_first 6866
_journal_page_last 6875
_journal_paper_doi 10.1039/d4dt03520h
_journal_volume 54
_journal_year 2025
_chemical_formula_sum 'C26 H28 Er4 N18 O17'
_chemical_formula_weight 1533.65
_space_group_crystal_system orthorhombic
_space_group_IT_number 59
_space_group_name_Hall '-P 2ab 2a'
_space_group_name_H-M_alt 'P m m n :2'
_atom_sites_solution_hydrogens mixed
_audit_creation_method SHELXL-2018/3
_audit_update_record
;
2025-03-07 deposited with the CCDC.	2025-03-10 downloaded from the CCDC.
;
_cell_angle_alpha 90
_cell_angle_beta 90
_cell_angle_gamma 90
_cell_formula_units_Z 2
_cell_length_a 13.3195(7)
_cell_length_b 19.3373(10)
_cell_length_c 8.2469(4)
_cell_measurement_reflns_used 4412
_cell_measurement_temperature 296(2)
_cell_measurement_theta_max 28.25
_cell_measurement_theta_min 1.85
_cell_volume 2124.10(19)
_computing_cell_refinement SAINT
_computing_data_collection 'Bruker APEX3'
_computing_data_reduction SAINT
_computing_molecular_graphics 'SHELXL-2018/3 (Sheldrick, 2018)'
_computing_publication_material 'SHELXL-2018/3 (Sheldrick, 2018)'
_computing_structure_refinement 'SHELXL-2018/3 (Sheldrick, 2018)'
_computing_structure_solution 'SHELXT 2014/5 (Sheldrick, 2014)'
_diffrn_ambient_temperature 296(2)
_diffrn_measured_fraction_theta_full 0.996
_diffrn_measured_fraction_theta_max 0.988
_diffrn_measurement_device_type CCD
_diffrn_radiation_type MoK\a
_diffrn_radiation_wavelength 0.71073
_diffrn_reflns_av_R_equivalents 0.0158
_diffrn_reflns_av_unetI/netI 0.0129
_diffrn_reflns_Laue_measured_fraction_full 0.996
_diffrn_reflns_Laue_measured_fraction_max 0.988
_diffrn_reflns_limit_h_max 14
_diffrn_reflns_limit_h_min -17
_diffrn_reflns_limit_k_max 25
_diffrn_reflns_limit_k_min -25
_diffrn_reflns_limit_l_max 8
_diffrn_reflns_limit_l_min -10
_diffrn_reflns_number 12746
_diffrn_reflns_point_group_measured_fraction_full 0.996
_diffrn_reflns_point_group_measured_fraction_max 0.988
_diffrn_reflns_theta_full 25.242
_diffrn_reflns_theta_max 28.256
_diffrn_reflns_theta_min 2.470
_exptl_absorpt_coefficient_mu 7.911
_exptl_absorpt_correction_T_max 0.474
_exptl_absorpt_correction_T_min 0.397
_exptl_absorpt_correction_type multi-scan
_exptl_absorpt_process_details sadabs
_exptl_crystal_colour colorless
_exptl_crystal_density_diffrn 2.392
_exptl_crystal_description Block
_exptl_crystal_F_000 1428
_exptl_crystal_size_max 0.120
_exptl_crystal_size_mid 0.100
_exptl_crystal_size_min 0.080
_exptl_transmission_factor_max 0.531
_exptl_transmission_factor_min 0.402
_refine_diff_density_max 1.122
_refine_diff_density_min -1.166
_refine_diff_density_rms 0.163
_refine_ls_extinction_method none
_refine_ls_goodness_of_fit_ref 1.029
_refine_ls_hydrogen_treatment constr
_refine_ls_matrix_type full
_refine_ls_number_parameters 183
_refine_ls_number_reflns 2773
_refine_ls_number_restraints 119
_refine_ls_restrained_S_all 1.026
_refine_ls_R_factor_all 0.0213
_refine_ls_R_factor_gt 0.0202
_refine_ls_shift/su_max 0.002
_refine_ls_shift/su_mean 0.000
_refine_ls_structure_factor_coef Fsqd
_refine_ls_weighting_details 'w=1/[\s^2^(Fo^2^)+(0.0425P)^2^+9.2381P] where P=(Fo^2^+2Fc^2^)/3'
_refine_ls_weighting_scheme calc
_refine_ls_wR_factor_gt 0.0654
_refine_ls_wR_factor_ref 0.0662
_reflns_Friedel_coverage 0.000
_reflns_number_gt 2659
_reflns_number_total 2773
_reflns_threshold_expression 'I > 2\s(I)'
_cod_data_source_file d4dt03520h2.cif
_cod_data_source_block 1_CCDC2
_cod_depositor_comments 'Adding full bibliography for 7718328--7718331.cif.'
_cod_original_sg_symbol_H-M 'P m m n'
_cod_database_code 7718330
_shelx_shelxl_version_number 2018/3
_smtbx_masks_void_probe_radius 1.2
_smtbx_masks_void_truncation_radius 1.2
_shelx_space_group_comment
;
The symmetry employed for this shelxl refinement is uniquely defined
by the following loop, which should always be used as a source of
symmetry information in preference to the above space-group names.
They are only intended as comments.
;
_shelx_estimated_absorpt_t_min 0.450
_shelx_estimated_absorpt_t_max 0.570

loop_
_space_group_symop_operation_xyz
'x, y, z'
'-x+1/2, -y+1/2, z'
'-x, y+1/2, -z'
'x+1/2, -y, -z'
'-x, -y, -z'
'x-1/2, y-1/2, -z'
'x, -y-1/2, z'
'-x-1/2, y, z'

loop_
_atom_site_label
_atom_site_type_symbol
_atom_site_fract_x
_atom_site_fract_y
_atom_site_fract_z
_atom_site_U_iso_or_equiv
_atom_site_adp_type
_atom_site_occupancy
_atom_site_site_symmetry_order
_atom_site_calc_flag
_atom_site_refinement_flags_posn
_atom_site_refinement_flags_adp
_atom_site_refinement_flags_occupancy
_atom_site_disorder_assembly
_atom_site_disorder_group
C1 C 0.4927(3) 0.42304(18) 0.2001(4) 0.0162(7) Uani 1 1 d . . . . .
C2 C 0.4878(3) 0.46118(19) 0.3556(4) 0.0150(7) Uani 1 1 d . . . . .
C3 C 0.5283(3) 0.52799(19) 0.3537(4) 0.0169(7) Uani 1 1 d . . . . .
H3 H 0.547319 0.546969 0.254754 0.020 Uiso 1 1 calc R U . . .
C4 C 0.5415(3) 0.56743(18) 0.4944(4) 0.0146(7) Uani 1 1 d . . . . .
C5 C 0.5892(3) 0.63759(18) 0.4701(4) 0.0141(6) Uani 1 1 d . . . . .
C6A C 0.750000 0.5018(5) 0.6133(16) 0.056(3) Uani 0.290(11) 2 d DS TU P A 1
H6A H 0.750000 0.521760 0.510708 0.067 Uiso 0.290(11) 2 calc R U P A 1
C7A C 0.750000 0.3993(11) 0.7958(18) 0.070(5) Uani 0.290(11) 2 d DS TU P A 1
H7AC H 0.715670 0.355607 0.795270 0.105 Uiso 0.145(5) 1 d R U P A 1
H7AA H 0.716380 0.430476 0.868178 0.105 Uiso 0.145(5) 1 d R U P A 1
H7AB H 0.817950 0.392656 0.831340 0.105 Uiso 0.145(5) 1 d R U P A 1
C8A C 0.750000 0.3852(10) 0.488(2) 0.079(6) Uani 0.290(11) 2 d DS TU P A 1
H8AA H 0.750000 0.413561 0.392776 0.118 Uiso 0.290(11) 2 d R U P A 1
H8AC H 0.692680 0.355171 0.491156 0.118 Uiso 0.145(5) 1 d R U P A 1
H8AB H 0.810270 0.358031 0.486336 0.118 Uiso 0.145(5) 1 d R U P A 1
C6B C 0.750000 0.4763(4) 0.7674(13) 0.052(2) Uani 0.710(11) 2 d DS TU P A 2
H6B H 0.750000 0.461234 0.874472 0.063 Uiso 0.710(11) 2 calc R U P A 2
C7B C 0.750000 0.4512(6) 0.4730(10) 0.049(3) Uani 0.710(11) 2 d DS TU P A 2
H7BB H 0.714400 0.418238 0.407511 0.074 Uiso 0.532(8) 1 d R U P A 2
H7BC H 0.817930 0.454979 0.435091 0.074 Uiso 0.532(8) 1 d R U P A 2
C8B C 0.750000 0.3541(4) 0.681(2) 0.077(4) Uani 0.710(11) 2 d DS TU P A 2
H8BA H 0.715120 0.348171 0.782230 0.116 Uiso 0.532(8) 1 d R U P A 2
H8BC H 0.817950 0.338231 0.692721 0.116 Uiso 0.532(8) 1 d R U P A 2
Er1 Er 0.61401(2) 0.750000 0.14481(2) 0.01116(8) Uani 1 2 d S T P . .
Er2 Er 0.750000 0.65292(2) 0.80183(3) 0.01229(8) Uani 1 2 d S T P A .
N1 N 0.5776(3) 0.4219(2) 0.1134(5) 0.0293(8) Uani 1 1 d . . . . .
N2 N 0.5589(3) 0.3794(2) -0.0114(5) 0.0309(9) Uani 1 1 d . . . . .
N3 N 0.4660(3) 0.35718(18) -0.0007(4) 0.0210(7) Uani 1 1 d . . . . .
N4 N 0.4223(3) 0.38481(16) 0.1305(4) 0.0164(6) Uani 1 1 d . . . . .
O1 O 0.5693(2) 0.66768(15) 0.3400(3) 0.0229(6) Uani 1 1 d . . . . .
O2 O 0.4320(4) 0.750000 0.1690(7) 0.0353(11) Uani 1 2 d S T P . .
H2B H 0.407610 0.787770 0.129203 0.053 Uiso 0.5 1 d R U P . .
H2A H 0.406630 0.718010 0.108392 0.053 Uiso 0.5 1 d R U P . .
O3 O 0.750000 0.750000 0.3512(6) 0.0133(10) Uani 1 4 d S T P . .
O4 O 0.8490(3) 0.750000 0.8553(4) 0.0141(7) Uani 1 2 d S T P . .
H4 H 0.898193 0.750000 0.789716 0.021 Uiso 1 2 d R U P . .
O5 O 0.750000 0.67363(18) 1.0823(4) 0.0123(7) Uani 1 2 d S T P . .
O6 O 0.750000 0.5366(2) 0.7361(8) 0.0457(13) Uani 1 2 d DS TU P . .
O7 O 0.6490(3) 0.66029(15) 0.5745(4) 0.0258(7) Uani 1 1 d . . . . .
N5 N 0.750000 0.4277(3) 0.6356(9) 0.0609(18) Uani 1 2 d DS TU P . .

loop_
_atom_site_aniso_label
_atom_site_aniso_U_11
_atom_site_aniso_U_22
_atom_site_aniso_U_33
_atom_site_aniso_U_23
_atom_site_aniso_U_13
_atom_site_aniso_U_12
C1 0.0232(18) 0.0129(16) 0.0125(16) -0.0014(13) 0.0007(13) -0.0056(14)
C2 0.0208(17) 0.0140(16) 0.0101(16) -0.0008(12) -0.0008(12) -0.0054(14)
C3 0.0242(19) 0.0144(16) 0.0120(16) 0.0009(12) -0.0002(13) -0.0061(14)
C4 0.0183(16) 0.0133(15) 0.0121(15) -0.0001(12) -0.0006(13) -0.0044(13)
C5 0.0196(17) 0.0100(14) 0.0126(16) 0.0006(12) 0.0004(13) -0.0033(13)
C6A 0.052(6) 0.035(5) 0.080(6) -0.004(5) 0.000 0.000
C7A 0.083(11) 0.037(9) 0.090(9) 0.000(8) 0.000 0.000
C8A 0.088(11) 0.061(10) 0.087(10) -0.012(9) 0.000 0.000
C6B 0.050(5) 0.031(4) 0.076(5) -0.002(4) 0.000 0.000
C7B 0.039(5) 0.052(6) 0.058(6) -0.004(5) 0.000 0.000
C8B 0.107(10) 0.037(5) 0.088(9) 0.002(6) 0.000 0.000
Er1 0.01546(12) 0.00962(11) 0.00839(12) 0.000 0.00013(7) 0.000
Er2 0.01697(13) 0.01130(12) 0.00860(12) -0.00275(7) 0.000 0.000
N1 0.0252(18) 0.040(2) 0.0229(17) -0.0132(16) 0.0031(15) -0.0148(16)
N2 0.0283(19) 0.041(2) 0.0230(18) -0.0158(16) 0.0064(15) -0.0140(17)
N3 0.0227(17) 0.0253(16) 0.0149(15) -0.0070(12) 0.0028(13) -0.0039(14)
N4 0.0214(16) 0.0157(14) 0.0121(14) -0.0036(11) 0.0004(12) -0.0043(13)
O1 0.0358(17) 0.0173(13) 0.0157(13) 0.0066(10) -0.0102(12) -0.0095(12)
O2 0.029(2) 0.023(2) 0.055(3) 0.000 0.004(2) 0.000
O3 0.017(2) 0.012(2) 0.011(2) 0.000 0.000 0.000
O4 0.0184(18) 0.0128(16) 0.0111(17) 0.000 0.0042(13) 0.000
O5 0.0173(17) 0.0105(15) 0.0091(16) -0.0010(13) 0.000 0.000
O6 0.041(3) 0.017(2) 0.079(4) -0.002(2) 0.000 0.000
O7 0.0393(18) 0.0201(13) 0.0179(14) 0.0059(11) -0.0139(13) -0.0157(13)
N5 0.063(4) 0.035(3) 0.085(5) -0.009(3) 0.000 0.000

loop_
_atom_type_symbol
_atom_type_description
_atom_type_scat_dispersion_real
_atom_type_scat_dispersion_imag
_atom_type_scat_source
C C 0.0033 0.0016 'International Tables Vol C Tables 4.2.6.8 and 6.1.1.4'
H H 0.0000 0.0000 'International Tables Vol C Tables 4.2.6.8 and 6.1.1.4'
Er Er -0.2586 4.9576 'International Tables Vol C Tables 4.2.6.8 and 6.1.1.4'
N N 0.0061 0.0033 'International Tables Vol C Tables 4.2.6.8 and 6.1.1.4'
O O 0.0106 0.0060 'International Tables Vol C Tables 4.2.6.8 and 6.1.1.4'

loop_
_geom_angle_atom_site_label_1
_geom_angle_atom_site_label_2
_geom_angle_atom_site_label_3
_geom_angle
_geom_angle_site_symmetry_1
_geom_angle_site_symmetry_3
_geom_angle_publ_flag
N4 C1 N1 110.9(3) . . ?
N4 C1 C2 128.4(3) . . ?
N1 C1 C2 120.6(3) . . ?
C3 C2 C4 118.6(3) . 5_666 ?
C3 C2 C1 115.7(3) . . ?
C4 C2 C1 125.2(3) 5_666 . ?
C2 C3 C4 122.8(3) . . ?
C2 C3 H3 118.6 . . ?
C4 C3 H3 118.6 . . ?
C3 C4 C2 118.6(3) . 5_666 ?
C3 C4 C5 115.6(3) . . ?
C2 C4 C5 125.8(3) 5_666 . ?
O7 C5 O1 124.2(3) . . ?
O7 C5 C4 119.4(3) . . ?
O1 C5 C4 116.3(3) . . ?
O6 C6A N5 116.3(10) . . ?
O6 C6A H6A 121.9 . . ?
N5 C6A H6A 121.9 . . ?
N5 C7A H7AC 109.5 . . ?
N5 C7A H7AA 109.5 . . ?
H7AC C7A H7AA 109.5 . . ?
N5 C7A H7AB 109.5 . . ?
H7AC C7A H7AB 109.5 . . ?
H7AA C7A H7AB 109.5 . . ?
N5 C7A H7AC 109.5(8) . 8_755 ?
H7AC C7A H7AC 56.9 . 8_755 ?
H7AA C7A H7AC 141.0 . 8_755 ?
H7AB C7A H7AC 55.6 . 8_755 ?
N5 C7A H7AA 109.5(8) . 8_755 ?
H7AC C7A H7AA 141.0 . 8_755 ?
H7AA C7A H7AA 55.6 . 8_755 ?
H7AB C7A H7AA 56.9 . 8_755 ?
H7AC C7A H7AA 109.5 8_755 8_755 ?
N5 C7A H7AB 109.475(4) . 8_755 ?
H7AC C7A H7AB 55.6 . 8_755 ?
H7AA C7A H7AB 56.9 . 8_755 ?
H7AB C7A H7AB 141.0 . 8_755 ?
H7AC C7A H7AB 109.5 8_755 8_755 ?
H7AA C7A H7AB 109.5 8_755 8_755 ?
N5 C7A H8BA 104.6(12) . 8_755 ?
H7AC C7A H8BA 53.8 . 8_755 ?
H7AA C7A H8BA 145.8 . 8_755 ?
H7AB C7A H8BA 60.8 . 8_755 ?
H7AC C7A H8BA 6.5 8_755 8_755 ?
H7AA C7A H8BA 115.6 8_755 8_755 ?
H7AB C7A H8BA 108.1 8_755 8_755 ?
N5 C8A H8AA 111.2 . . ?
N5 C8A H8AC 108.6 . . ?
H8AA C8A H8AC 111.5 . . ?
N5 C8A H8AB 108.7 . . ?
H8AA C8A H8AB 107.4 . . ?
H8AC C8A H8AB 109.5 . . ?
N5 C8A H7BB 100.8(10) . 8_755 ?
H8AA C8A H7BB 28.5 . 8_755 ?
H8AC C8A H7BB 138.8 . 8_755 ?
H8AB C8A H7BB 86.8 . 8_755 ?
O6 C6B N5 118.4(8) . . ?
O6 C6B H6B 120.8 . . ?
N5 C6B H6B 120.8 . . ?
O6 C6B H7AA 143.8(11) . 8_755 ?
N5 C6B H7AA 92.1(10) . 8_755 ?
N5 C7B H7BB 108.7 . . ?
N5 C7B H7BC 109.4 . . ?
H7BB C7B H7BC 109.5 . . ?
N5 C7B H7BB 108.7(5) . 8_755 ?
N5 C7B H7BC 109.45(2) . 8_755 ?
N5 C8B H8BA 109.7 . . ?
N5 C8B H8BC 109.5 . . ?
H8BA C8B H8BC 109.5 . . ?
N5 C8B H7AC 101.7(11) . 8_755 ?
N5 C8B H8BA 109.7(6) . 8_755 ?
H7AC C8B H8BA 9.0 8_755 8_755 ?
N5 C8B H8BC 109.486(12) . 8_755 ?
H7AC C8B H8BC 109.5 8_755 8_755 ?
O1 Er1 O1 85.69(15) . 7_575 ?
O1 Er1 O5 139.48(10) . 2_664 ?
O1 Er1 O5 85.47(11) 7_575 2_664 ?
O1 Er1 O5 85.47(11) . 1_554 ?
O1 Er1 O5 139.48(10) 7_575 1_554 ?
O5 Er1 O5 76.21(13) 2_664 1_554 ?
O1 Er1 O2 71.95(12) . . ?
O1 Er1 O2 71.95(12) 7_575 . ?
O5 Er1 O2 140.53(7) 2_664 . ?
O5 Er1 O2 140.53(7) 1_554 . ?
O1 Er1 O4 136.46(7) . 2_664 ?
O1 Er1 O4 136.46(7) 7_575 2_664 ?
O5 Er1 O4 68.66(11) 2_664 2_664 ?
O5 Er1 O4 68.66(11) 1_554 2_664 ?
O2 Er1 O4 106.36(16) . 2_664 ?
O1 Er1 O3 73.41(9) . . ?
O1 Er1 O3 73.41(9) 7_575 . ?
O5 Er1 O3 66.16(10) 2_664 . ?
O5 Er1 O3 66.16(10) 1_554 . ?
O2 Er1 O3 132.09(16) . . ?
O4 Er1 O3 121.55(12) 2_664 . ?
O1 Er1 N3 70.73(10) . 5_665 ?
O1 Er1 N3 138.38(11) 7_575 5_665 ?
O5 Er1 N3 134.38(11) 2_664 5_665 ?
O5 Er1 N3 73.83(10) 1_554 5_665 ?
O2 Er1 N3 68.36(10) . 5_665 ?
O4 Er1 N3 68.75(9) 2_664 5_665 ?
O3 Er1 N3 127.43(8) . 5_665 ?
O1 Er1 N3 138.38(11) . 3_655 ?
O1 Er1 N3 70.73(10) 7_575 3_655 ?
O5 Er1 N3 73.83(10) 2_664 3_655 ?
O5 Er1 N3 134.38(11) 1_554 3_655 ?
O2 Er1 N3 68.36(10) . 3_655 ?
O4 Er1 N3 68.75(9) 2_664 3_655 ?
O3 Er1 N3 127.43(8) . 3_655 ?
N3 Er1 N3 104.81(16) 5_665 3_655 ?
O1 Er1 Er1 104.74(8) . 2_665 ?
O1 Er1 Er1 104.74(8) 7_575 2_665 ?
O5 Er1 Er1 40.81(6) 2_664 2_665 ?
O5 Er1 Er1 40.81(6) 1_554 2_665 ?
O2 Er1 Er1 175.31(13) . 2_665 ?
O4 Er1 Er1 78.33(9) 2_664 2_665 ?
O3 Er1 Er1 43.22(8) . 2_665 ?
N3 Er1 Er1 114.03(8) 5_665 2_665 ?
N3 Er1 Er1 114.03(8) 3_655 2_665 ?
O1 Er1 Er2 107.07(8) . 1_554 ?
O1 Er1 Er2 163.14(8) 7_575 1_554 ?
O5 Er1 Er2 77.67(8) 2_664 1_554 ?
O5 Er1 Er2 35.35(8) 1_554 1_554 ?
O2 Er1 Er2 121.96(11) . 1_554 ?
O4 Er1 Er2 35.40(5) 2_664 1_554 ?
O3 Er1 Er2 99.23(7) . 1_554 ?
N3 Er1 Er2 58.08(8) 5_665 1_554 ?
N3 Er1 Er2 104.15(8) 3_655 1_554 ?
Er1 Er1 Er2 61.918(4) 2_665 1_554 ?
O1 Er1 Er2 163.14(8) . 2_664 ?
O1 Er1 Er2 107.07(8) 7_575 2_664 ?
O5 Er1 Er2 35.35(8) 2_664 2_664 ?
O5 Er1 Er2 77.67(8) 1_554 2_664 ?
O2 Er1 Er2 121.96(11) . 2_664 ?
O4 Er1 Er2 35.40(5) 2_664 2_664 ?
O3 Er1 Er2 99.23(7) . 2_664 ?
N3 Er1 Er2 104.15(8) 5_665 2_664 ?
N3 Er1 Er2 58.08(8) 3_655 2_664 ?
Er1 Er1 Er2 61.918(4) 2_665 2_664 ?
Er2 Er1 Er2 58.403(8) 1_554 2_664 ?
O7 Er2 O7 71.18(17) . 8_755 ?
O7 Er2 O6 82.52(16) . . ?
O7 Er2 O6 82.52(16) 8_755 . ?
O7 Er2 O4 77.00(12) . 2_665 ?
O7 Er2 O4 115.60(10) 8_755 2_665 ?
O6 Er2 O4 145.64(8) . 2_665 ?
O7 Er2 O4 115.60(10) . . ?
O7 Er2 O4 77.01(12) 8_755 . ?
O6 Er2 O4 145.64(8) . . ?
O4 Er2 O4 68.72(16) 2_665 . ?
O7 Er2 O5 142.04(9) . . ?
O7 Er2 O5 142.04(9) 8_755 . ?
O6 Er2 O5 113.38(19) . . ?
O4 Er2 O5 71.14(11) 2_665 . ?
O4 Er2 O5 71.14(11) . . ?
O7 Er2 N4 70.17(11) . 5_666 ?
O7 Er2 N4 137.86(11) 8_755 5_666 ?
O6 Er2 N4 76.46(9) . 5_666 ?
O4 Er2 N4 70.77(11) 2_665 5_666 ?
O4 Er2 N4 135.94(11) . 5_666 ?
O5 Er2 N4 80.10(8) . 5_666 ?
O7 Er2 N4 137.86(11) . 4_566 ?
O7 Er2 N4 70.17(11) 8_755 4_566 ?
O6 Er2 N4 76.46(9) . 4_566 ?
O4 Er2 N4 135.94(11) 2_665 4_566 ?
O4 Er2 N4 70.77(11) . 4_566 ?
O5 Er2 N4 80.10(8) . 4_566 ?
N4 Er2 N4 136.38(15) 5_666 4_566 ?
O7 Er2 Er2 86.46(7) . 2_665 ?
O7 Er2 Er2 86.47(7) 8_755 2_665 ?
O6 Er2 Er2 166.45(17) . 2_665 ?
O4 Er2 Er2 36.52(8) 2_665 2_665 ?
O4 Er2 Er2 36.52(8) . 2_665 ?
O5 Er2 Er2 80.18(8) . 2_665 ?
N4 Er2 Er2 107.17(7) 5_666 2_665 ?
N4 Er2 Er2 107.17(7) 4_566 2_665 ?
O7 Er2 Er1 147.13(7) . 2_666 ?
O7 Er2 Er1 106.98(9) 8_755 2_666 ?
O6 Er2 Er1 130.28(13) . 2_666 ?
O4 Er2 Er1 74.62(8) 2_665 2_666 ?
O4 Er2 Er1 37.19(8) . 2_666 ?
O5 Er2 Er1 36.14(5) . 2_666 ?
N4 Er2 Er1 114.53(7) 5_666 2_666 ?
N4 Er2 Er1 62.68(7) 4_566 2_666 ?
Er2 Er2 Er1 60.798(4) 2_665 2_666 ?
O7 Er2 Er1 106.98(9) . 1_556 ?
O7 Er2 Er1 147.14(7) 8_755 1_556 ?
O6 Er2 Er1 130.28(13) . 1_556 ?
O4 Er2 Er1 37.19(8) 2_665 1_556 ?
O4 Er2 Er1 74.62(8) . 1_556 ?
O5 Er2 Er1 36.14(5) . 1_556 ?
N4 Er2 Er1 62.68(7) 5_666 1_556 ?
N4 Er2 Er1 114.53(7) 4_566 1_556 ?
Er2 Er2 Er1 60.798(4) 2_665 1_556 ?
Er1 Er2 Er1 56.164(7) 2_666 1_556 ?
C1 N1 N2 105.3(3) . . ?
N3 N2 N1 108.9(3) . . ?
N2 N3 N4 109.5(3) . . ?
N2 N3 Er1 127.8(3) . 5_665 ?
N4 N3 Er1 120.4(2) . 5_665 ?
C1 N4 N3 105.3(3) . . ?
C1 N4 Er2 136.4(3) . 5_666 ?
N3 N4 Er2 117.9(2) . 5_666 ?
C5 O1 Er1 148.6(3) . . ?
Er1 O2 H2B 110.1 . . ?
Er1 O2 H2A 110.0 . . ?
H2B O2 H2A 103.9 . . ?
Er1 O2 H2B 110.07(6) . 7_575 ?
H2B O2 H2B 115.5 . 7_575 ?
H2A O2 H2B 13.6 . 7_575 ?
Er1 O2 H2A 110.00(8) . 7_575 ?
H2B O2 H2A 13.6 . 7_575 ?
H2A O2 H2A 91.5 . 7_575 ?
H2B O2 H2A 103.9 7_575 7_575 ?
Er1 O3 Er1 93.56(17) 2_665 . ?
Er2 O4 Er2 106.96(15) . 2_665 ?
Er2 O4 Er1 107.40(10) . 2_666 ?
Er2 O4 Er1 107.40(10) 2_665 2_666 ?
Er2 O4 H4 108.4 . . ?
Er2 O4 H4 108.4 2_665 . ?
Er1 O4 H4 117.9 2_666 . ?
Er2 O5 Er1 108.51(10) . 2_666 ?
Er2 O5 Er1 108.51(10) . 1_556 ?
Er1 O5 Er1 98.38(12) 2_666 1_556 ?
C6B O6 Er2 153.9(7) . . ?
C6A O6 Er2 137.2(7) . . ?
C5 O7 Er2 155.0(2) . . ?
C7B N5 C6B 120.4(7) . . ?
C7A N5 C6A 119.9(9) . . ?
C7A N5 C8A 123.4(12) . . ?
C6A N5 C8A 116.7(8) . . ?
C7B N5 C8B 123.5(10) . . ?
C6B N5 C8B 116.0(7) . . ?

loop_
_geom_bond_atom_site_label_1
_geom_bond_atom_site_label_2
_geom_bond_distance
_geom_bond_site_symmetry_2
_geom_bond_publ_flag
C1 N4 1.325(5) . ?
C1 N1 1.337(5) . ?
C1 C2 1.481(5) . ?
C2 C3 1.400(5) . ?
C2 C4 1.410(5) 5_666 ?
C3 C4 1.399(5) . ?
C3 H3 0.9300 . ?
C4 C5 1.512(5) . ?
C5 O7 1.252(5) . ?
C5 O1 1.249(4) . ?
C6A O6 1.216(10) . ?
C6A N5 1.445(9) . ?
C6A H6A 0.9300 . ?
C7A N5 1.431(9) . ?
C7A H7AC 0.9601 . ?
C7A H7AA 0.9599 . ?
C7A H7AB 0.9600 . ?
C7A H7AC 0.9602 8_755 ?
C7A H7AA 0.9599 8_755 ?
C7A H7AB 0.9600 8_755 ?
C7A H8BA 1.098(19) 8_755 ?
C8A N5 1.466(9) . ?
C8A H8AA 0.9592 . ?
C8A H8AC 0.9600 . ?
C8A H8AB 0.9600 . ?
C8A H7BB 1.04(2) 8_755 ?
C6B O6 1.193(8) . ?
C6B N5 1.438(8) . ?
C6B H6B 0.9300 . ?
C7B N5 1.416(8) . ?
C7B H7BB 0.9600 . ?
C7B H7BC 0.9601 . ?
C7B H7BB 0.9600 8_755 ?
C7B H7BC 0.9601 8_755 ?
C8B N5 1.472(8) . ?
C8B H8BA 0.9600 . ?
C8B H8BC 0.9601 . ?
C8B H8BA 0.9600 8_755 ?
C8B H8BC 0.9601 8_755 ?
Er1 O1 2.341(3) . ?
Er1 O1 2.341(3) 7_575 ?
Er1 O5 2.393(2) 2_664 ?
Er1 O5 2.393(2) 1_554 ?
Er1 O2 2.433(5) . ?
Er1 O4 2.438(4) 2_664 ?
Er1 O3 2.486(3) . ?
Er1 N3 2.616(3) 5_665 ?
Er1 N3 2.616(3) 3_655 ?
Er1 Er1 3.6226(5) 2_665 ?
Er1 Er2 3.8478(3) 1_554 ?
Er1 Er2 3.8479(3) 2_664 ?
Er2 O7 2.312(3) . ?
Er2 O7 2.312(3) 8_755 ?
Er2 O6 2.314(5) . ?
Er2 O4 2.336(2) 2_665 ?
Er2 O4 2.336(2) . ?
Er2 O5 2.348(3) . ?
Er2 N4 2.472(3) 5_666 ?
Er2 N4 2.472(3) 4_566 ?
Er2 Er2 3.7546(5) 2_665 ?
N1 N2 1.341(5) . ?
N2 N3 1.313(5) . ?
N3 N4 1.340(4) . ?
O2 H2B 0.8638 . ?
O2 H2A 0.8637 . ?
O2 H2B 0.8638 7_575 ?
O2 H2A 0.8637 7_575 ?
O4 H4 0.8499 . ?

loop_
_geom_torsion_atom_site_label_1
_geom_torsion_atom_site_label_2
_geom_torsion_atom_site_label_3
_geom_torsion_atom_site_label_4
_geom_torsion
_geom_torsion_site_symmetry_1
_geom_torsion_site_symmetry_2
_geom_torsion_site_symmetry_3
_geom_torsion_site_symmetry_4
_geom_torsion_publ_flag
N4 C1 C2 C3 -136.7(4) . . . . ?
N1 C1 C2 C3 46.3(5) . . . . ?
N4 C1 C2 C4 52.1(6) . . . 5_666 ?
N1 C1 C2 C4 -125.0(4) . . . 5_666 ?
C4 C2 C3 C4 0.4(6) 5_666 . . . ?
C1 C2 C3 C4 -171.5(4) . . . . ?
C2 C3 C4 C2 -0.4(6) . . . 5_666 ?
C2 C3 C4 C5 178.2(4) . . . . ?
C3 C4 C5 O7 -143.2(4) . . . . ?
C2 C4 C5 O7 35.3(6) 5_666 . . . ?
C3 C4 C5 O1 33.3(5) . . . . ?
C2 C4 C5 O1 -148.2(4) 5_666 . . . ?
N4 C1 N1 N2 -2.0(5) . . . . ?
C2 C1 N1 N2 175.5(4) . . . . ?
C1 N1 N2 N3 1.0(5) . . . . ?
N1 N2 N3 N4 0.2(5) . . . . ?
N1 N2 N3 Er1 -162.1(3) . . . 5_665 ?
N1 C1 N4 N3 2.1(5) . . . . ?
C2 C1 N4 N3 -175.2(4) . . . . ?
N1 C1 N4 Er2 174.8(3) . . . 5_666 ?
C2 C1 N4 Er2 -2.5(6) . . . 5_666 ?
N2 N3 N4 C1 -1.4(4) . . . . ?
Er1 N3 N4 C1 162.5(2) 5_665 . . . ?
N2 N3 N4 Er2 -175.7(3) . . . 5_666 ?
Er1 N3 N4 Er2 -11.8(4) 5_665 . . 5_666 ?
O7 C5 O1 Er1 19.1(8) . . . . ?
C4 C5 O1 Er1 -157.1(4) . . . . ?
N5 C6B O6 Er2 180.000(4) . . . . ?
N5 C6A O6 Er2 180.000(4) . . . . ?
O1 C5 O7 Er2 -165.8(5) . . . . ?
C4 C5 O7 Er2 10.4(9) . . . . ?
O6 C6B N5 C7B 0.000(5) . . . . ?
O6 C6B N5 C8B 180.000(6) . . . . ?
O6 C6A N5 C7A 0.000(6) . . . . ?
O6 C6A N5 C8A 180.000(6) . . . . ?

loop_
_smtbx_masks_void_nr
_smtbx_masks_void_average_x
_smtbx_masks_void_average_y
_smtbx_masks_void_average_z
_smtbx_masks_void_volume
_smtbx_masks_void_count_electrons
_smtbx_masks_void_content
1 -0.250 0.250 0.263 118.4 116.9 ?
2 0.250 0.750 0.737 118.4 119.4 ?
3 0.250 0.030 0.856 16.5 4.9 ?
4 0.250 0.470 0.856 16.5 4.6 ?
5 0.750 0.530 0.144 16.5 4.9 ?
6 0.750 0.970 0.144 16.5 4.6 ?
